data_2010259
loop_
_publ_author_name
'Rehr, A.'
'Kauzlarich, S.M.'

_publ_section_title
;
 Sr~11~Sb~10~
;
_journal_issue 12
_journal_name_full 'Acta Crystallographica Section C'
_journal_page_first 1859
_journal_page_last 1861
_journal_paper_doi 10.1107/S0108270194003951
_journal_volume 50
_journal_year 1994
_chemical_formula_sum 'Sb10 Sr11'
_chemical_formula_weight 2181.3
_space_group_IT_number 139
_symmetry_cell_setting tetragonal
_symmetry_space_group_name_Hall '-I 4 2'
_symmetry_space_group_name_H-M 'I 4/m m m'
_atom_type_scat_source IntTabC
_cell_angle_alpha 90.
_cell_angle_beta 90.
_cell_angle_gamma 90.
_cell_formula_units_Z 4
_cell_length_a 12.454(10)
_cell_length_b 12.454(10)
_cell_length_c 18.066(11)
_cell_measurement_reflns_used 25
_cell_measurement_temperature 130
_cell_measurement_theta_max 20
_cell_measurement_theta_min 6.5
_cell_volume 2802(4)
_diffrn_measurement_device 'Syntex P2~1~'
_diffrn_measurement_method \w
_diffrn_radiation_type MoK\a
_diffrn_radiation_wavelength 0.71073
_diffrn_reflns_av_R_equivalents 0.0942
_diffrn_reflns_limit_h_max 11
_diffrn_reflns_limit_h_min 0
_diffrn_reflns_limit_k_max 16
_diffrn_reflns_limit_k_min 0
_diffrn_reflns_limit_l_max 23
_diffrn_reflns_limit_l_min 0
_diffrn_reflns_number 1403
_diffrn_reflns_theta_max 55.0
_diffrn_standards_decay_% +-2.0%,random
_diffrn_standards_interval_count 198
_diffrn_standards_number 2
_exptl_absorpt_coefficient_mu 30.178
_exptl_absorpt_correction_T_max 0.2658
_exptl_absorpt_correction_T_min 0.2305
_exptl_absorpt_correction_type XABS
_exptl_crystal_colour metallic
_exptl_crystal_density_diffrn 5.171
_exptl_crystal_description cuboid
_exptl_crystal_size_max 0.2
_exptl_crystal_size_mid 0.175
_exptl_crystal_size_min 0.15
_refine_diff_density_max 8.46
_refine_diff_density_min -7.34
_refine_ls_extinction_method none
_refine_ls_goodness_of_fit_obs 1.31
_refine_ls_number_parameters 39
_refine_ls_number_reflns 471
_refine_ls_R_factor_obs 0.0799
_refine_ls_shift/esd_max 0.001
_refine_ls_structure_factor_coef F
_refine_ls_weighting_details 'w = 1/[\s^2^(F)+0.0044F^2^]'
_refine_ls_weighting_scheme calc
_refine_ls_wR_factor_obs 0.0886
_reflns_number_observed 471
_reflns_number_total 897
_reflns_observed_criterion F>6.0\s(F)
_cod_data_source_file br1073.cif
_cod_data_source_block br1073a
_cod_depositor_comments
;
The following automatic conversions were performed:

'_refine_ls_weighting_scheme' value '1/[\s^2^(F)+0.0044F^2^]' was
changed to 'calc'. New tag '_refine_ls_weighting_details' was
created. The value of the new tag was set to 'w =
1/[\s^2^(F)+0.0044F^2^]'.

Automatic conversion script
Id: cif_fix_values 3143 2015-03-26 13:38:13Z robertas 
;
_cod_original_cell_volume 2801(4)
_cod_database_code 2010259

loop_
_symmetry_equiv_pos_as_xyz
x,y,z
x,y,-z
y,-x,-z
-y,x,-z
x,-y,z
-x,y,z
-y,-x,z
y,x,z
-x,-y,-z
-x,-y,z
-y,x,z
y,-x,z
-x,y,-z
x,-y,-z
y,x,-z
-y,-x,-z
1/2+x,1/2+y,1/2+z
1/2+x,1/2+y,1/2-z
1/2+y,1/2-x,1/2-z
1/2-y,1/2+x,1/2-z
1/2+x,1/2-y,1/2+z
1/2-x,1/2+y,1/2+z
1/2-y,1/2-x,1/2+z
1/2+y,1/2+x,1/2+z
1/2-x,1/2-y,1/2-z
1/2-x,1/2-y,1/2+z
1/2-y,1/2+x,1/2+z
1/2+y,1/2-x,1/2+z
1/2-x,1/2+y,1/2-z
1/2+x,1/2-y,1/2-z
1/2+y,1/2+x,1/2-z
1/2-y,1/2-x,1/2-z

loop_
_atom_site_label
_atom_site_fract_x
_atom_site_fract_y
_atom_site_fract_z
_atom_site_U_iso_or_equiv
Sr(1) .0 .2517(4) .188(3) .0090(10)
Sr(2) .1706(7) .1706(7) .0 .036(2)
Sr(3) .0 .0 .3456(9) .028(4)
Sr(4) .0 .3353(3) .3961(3) .0100(10)
Sb(1) .3504(5) .0 .0 .026(2)
Sb(2) .0 .0 .1232(4) .007(2)
Sb(3) .3808(9) .3808(9) .0 .086(4)
Sb(4) .0 .5000 .2500 .0030(10)
Sb(5) .2090(3) .2090(3) .3208(2) .0200(10)

loop_
_geom_bond_atom_site_label_1
_geom_bond_atom_site_label_2
_geom_bond_site_symmetry_1
_geom_bond_site_symmetry_2
_geom_bond_distance
_geom_bond_publ_flag
Sr(1) Sr(1) . . 4.434(7) yes
Sr(1) Sr(2) . . 4.138(6) yes
Sr(1) Sr(3) . . 4.230(12) yes
Sr(1) Sr(4) . . 3.892(8) yes
Sr(1) Sr(4) . . 4.012(6) yes
Sr(1) Sb(1) . . 3.619(6) yes
Sr(1) Sb(2) . . 3.349(6) yes
Sr(1) Sb(4) . . 3.286(5) yes
Sr(1) Sb(5) . . 3.574(6) yes
Sr(1) Sb(5) . . 3.661(5) yes
Sr(1) Sr(1) . . 4.906(9) yes
Sr(2) Sr(1) . . 4.138(6) yes
Sr(2) Sr(2) . . 4.248(17) yes
Sr(2) Sr(4) . . 4.513(9) yes
Sr(2) Sb(1) . . 3.087(5) yes
Sr(2) Sb(2) . . 3.739(11) yes
Sr(2) Sb(3) . . 3.70(2) yes
Sr(2) Sb(5) . . 3.870(8) yes
Sr(3) Sr(1) . . 4.230(12) yes
Sr(3) Sr(4) . . 4.274(7) yes
Sr(3) Sb(2) . . 4.018(18) yes
Sr(3) Sb(3) . . 3.491(16) yes
Sr(3) Sb(5) . . 3.708(6) yes
Sr(4) Sr(1) . . 3.892(8) yes
Sr(4) Sr(1) . . 4.012(6) yes
Sr(4) Sr(2) . . 4.513(9) yes
Sr(4) Sr(3) . . 4.274(7) yes
Sr(4) Sr(4) . . 3.756(10) yes
Sr(4) Sr(4) . . 4.103(9) yes
Sr(4) Sb(1) . . 3.348(6) yes
Sr(4) Sb(3) . . 3.602(6) yes
Sr(4) Sb(4) . . 3.342(5) yes
Sr(4) Sb(5) . . 3.331(4) yes
Sb(1) Sr(1) . . 3.619(6) yes
Sb(1) Sr(2) . . 3.087(5) yes
Sb(1) Sr(4) . . 3.348(6) yes
Sb(1) Sb(1) . . 3.727(13) yes
Sb(2) Sr(1) . . 3.349(6) yes
Sb(2) Sr(2) . . 3.739(11) yes
Sb(2) Sr(3) . . 4.018(18) yes
Sb(3) Sr(2) . . 3.70(2) yes
Sb(3) Sr(3) . . 3.491(16) yes
Sb(3) Sr(4) . . 3.602(6) yes
Sb(3) Sb(3) . . 2.97(2) yes
Sb(3) Sb(5) . . 3.603(8) yes
Sb(4) Sr(1) . . 3.286(5) yes
Sb(4) Sr(4) . . 3.342(5) yes
Sb(5) Sr(1) . . 3.574(6) yes
Sb(5) Sr(1) . . 3.661(5) yes
Sb(5) Sr(2) . . 3.870(8) yes
Sb(5) Sr(3) . . 3.708(6) yes
Sb(5) Sr(4) . . 3.331(4) yes
Sb(5) Sb(3) . . 3.603(8) yes
Sb(5) Sb(5) . . 2.939(9) yes
